data_7000215
loop_
_publ_author_name
'Griffith, Gerry A.'
'Al-Khatib, Mohamed J.'
'Patel, Kalpana'
'Singh, Kuldip'
'Solan, Gregory A.'

_publ_section_title
;
 Solid and solution state flexibility of sterically congested
 bis(imino)bipyridine complexes of zinc(ii) and nickel(ii)
;
_journal_issue 1
_journal_name_full 'Dalton Transactions'
_journal_page_first 185
_journal_page_last 196
_journal_paper_doi 10.1039/b811309b
_journal_year 2009
_chemical_formula_moiety ' C38 H46 Cl2 N4 Ni, 3(C H Cl3) '
_chemical_formula_sum 'C41 H49 Cl11 N4 Ni'
_chemical_formula_weight 1046.50
_chemical_name_systematic
;
?
;
_space_group_IT_number 2
_symmetry_cell_setting triclinic
_symmetry_space_group_name_Hall '-P 1'
_symmetry_space_group_name_H-M 'P -1'
_atom_sites_solution_hydrogens geom
_atom_sites_solution_primary direct
_atom_sites_solution_secondary difmap
_audit_creation_method SHELXL-97
_cell_angle_alpha 65.944(3)
_cell_angle_beta 88.962(3)
_cell_angle_gamma 77.909(3)
_cell_formula_units_Z 2
_cell_length_a 10.8776(17)
_cell_length_b 14.496(2)
_cell_length_c 17.156(3)
_cell_measurement_reflns_used 837
_cell_measurement_temperature 150(2)
_cell_measurement_theta_max 20.176
_cell_measurement_theta_min 2.427
_cell_volume 2408.6(7)
_computing_cell_refinement 'Bruker SMART'
_computing_data_collection 'Bruker SMART'
_computing_data_reduction 'Bruker SHELXTL'
_computing_molecular_graphics 'Bruker SHELXTL'
_computing_publication_material 'Bruker SHELXTL'
_computing_structure_refinement 'SHELXL-97 (Sheldrick, 1997)'
_computing_structure_solution 'SHELXS-97 (Sheldrick, 1990)'
_diffrn_ambient_temperature 150(2)
_diffrn_measured_fraction_theta_full 0.988
_diffrn_measured_fraction_theta_max 0.988
_diffrn_measurement_device_type 'CCD area detector'
_diffrn_measurement_method 'phi and omega scans'
_diffrn_radiation_monochromator graphite
_diffrn_radiation_source 'fine-focus sealed tube'
_diffrn_radiation_type MoK\a
_diffrn_radiation_wavelength 0.71073
_diffrn_reflns_av_R_equivalents 0.0779
_diffrn_reflns_av_sigmaI/netI 0.1612
_diffrn_reflns_limit_h_max 13
_diffrn_reflns_limit_h_min -13
_diffrn_reflns_limit_k_max 17
_diffrn_reflns_limit_k_min -17
_diffrn_reflns_limit_l_max 21
_diffrn_reflns_limit_l_min -20
_diffrn_reflns_number 19018
_diffrn_reflns_theta_full 26.00
_diffrn_reflns_theta_max 26.00
_diffrn_reflns_theta_min 1.58
_exptl_absorpt_coefficient_mu 1.047
_exptl_absorpt_correction_T_max 0.928
_exptl_absorpt_correction_T_min 0.780
_exptl_absorpt_correction_type empirical
_exptl_absorpt_process_details
;
absorption correction based on 6971 reflections(SADABS);Rint 0.0492 before
correction and 0.0293 after.
;
_exptl_crystal_colour orange
_exptl_crystal_density_diffrn 1.443
_exptl_crystal_density_method 'not measured'
_exptl_crystal_description plate
_exptl_crystal_F_000 1076
_exptl_crystal_size_max 0.23
_exptl_crystal_size_mid 0.22
_exptl_crystal_size_min 0.05
_refine_diff_density_max 0.681
_refine_diff_density_min -0.519
_refine_diff_density_rms 0.086
_refine_ls_extinction_method none
_refine_ls_goodness_of_fit_ref 0.886
_refine_ls_hydrogen_treatment constr
_refine_ls_matrix_type full
_refine_ls_number_parameters 524
_refine_ls_number_reflns 9350
_refine_ls_number_restraints 0
_refine_ls_restrained_S_all 0.886
_refine_ls_R_factor_all 0.1402
_refine_ls_R_factor_gt 0.0665
_refine_ls_shift/su_max 0.000
_refine_ls_shift/su_mean 0.000
_refine_ls_structure_factor_coef Fsqd
_refine_ls_weighting_details 'calc w=1/[\s^2^(Fo^2^)+(0.0385P)^2^+0.0000P] where P=(Fo^2^+2Fc^2^)/3'
_refine_ls_weighting_scheme calc
_refine_ls_wR_factor_gt 0.1164
_refine_ls_wR_factor_ref 0.1371
_reflns_number_gt 4830
_reflns_number_total 9350
_reflns_threshold_expression >2sigma(I)
_cod_data_source_file b811309b.txt
_cod_data_source_block 08018
_cod_depositor_comments
;
The following automatic conversions were performed:
'_symmetry_cell_setting' value 'Triclinic' changed to 'triclinic'
according to '/home/saulius/struct/CIF-dictionaries/cif_core.dic'
dictionary named 'cif_core.dic' version 2.4.1 from 2010-06-29.

Automatic conversion script
Id: cif_fix_enum 1527 2010-12-29 10:47:43Z saulius 

The following automatic conversions were performed:

'_refine_ls_hydrogen_treatment' value 'constrained' was replaced with
the value 'constr' as specified in the replacement file
'src/cod-tools/trunk/data/replacement-values/replacement_values.lst'.

Automatic conversion script
Id: cif_fix_values 5376 2017-05-30 11:51:03Z andrius 
;
_cod_original_cell_volume 2408.6(6)
_cod_original_sg_symbol_H-M P-1
_cod_database_code 7000215

loop_
_symmetry_equiv_pos_as_xyz
'x, y, z'
'-x, -y, -z'

loop_
_atom_site_label
_atom_site_type_symbol
_atom_site_fract_x
_atom_site_fract_y
_atom_site_fract_z
_atom_site_U_iso_or_equiv
_atom_site_adp_type
_atom_site_occupancy
_atom_site_symmetry_multiplicity
_atom_site_calc_flag
_atom_site_refinement_flags
_atom_site_disorder_assembly
_atom_site_disorder_group
Ni1 Ni 0.71033(6) 0.08288(5) 0.29606(4) 0.02328(18) Uani 1 1 d . . .
Cl1 Cl 0.90124(12) -0.04551(10) 0.31146(8) 0.0292(3) Uani 1 1 d . . .
Cl2 Cl 0.51883(12) 0.20450(10) 0.29199(8) 0.0316(3) Uani 1 1 d . . .
N1 N 0.6299(4) 0.0481(3) 0.1946(2) 0.0213(10) Uani 1 1 d . . .
N2 N 0.6200(4) -0.0280(3) 0.3613(3) 0.0249(10) Uani 1 1 d . . .
N3 N 0.7565(4) 0.0572(3) 0.4164(2) 0.0234(10) Uani 1 1 d . . .
N4 N 0.8179(4) 0.2032(3) 0.2811(2) 0.0230(10) Uani 1 1 d . . .
C1 C 0.6545(5) 0.0801(4) 0.1050(3) 0.0262(13) Uani 1 1 d . . .
C2 C 0.7313(5) 0.0082(4) 0.0786(3) 0.0312(14) Uani 1 1 d . . .
C3 C 0.7546(5) 0.0441(5) -0.0078(3) 0.0357(15) Uani 1 1 d . . .
H3 H 0.8073 -0.0018 -0.0275 0.043 Uiso 1 1 calc R . .
C4 C 0.7042(5) 0.1426(5) -0.0645(3) 0.0399(16) Uani 1 1 d . . .
H4 H 0.7206 0.1641 -0.1231 0.048 Uiso 1 1 calc R . .
C5 C 0.6297(5) 0.2113(4) -0.0376(3) 0.0341(14) Uani 1 1 d . . .
H5 H 0.5956 0.2802 -0.0777 0.041 Uiso 1 1 calc R . .
C6 C 0.6038(5) 0.1807(4) 0.0482(3) 0.0277(13) Uani 1 1 d . . .
C7 C 0.5180(6) 0.2552(4) 0.0765(3) 0.0399(16) Uani 1 1 d . . .
H7 H 0.5378 0.2300 0.1394 0.048 Uiso 1 1 calc R . .
C8 C 0.5360(6) 0.3659(4) 0.0349(4) 0.0497(18) Uani 1 1 d . . .
H8A H 0.6255 0.3658 0.0408 0.074 Uiso 1 1 calc R . .
H8B H 0.4868 0.4067 0.0630 0.074 Uiso 1 1 calc R . .
H8C H 0.5074 0.3964 -0.0260 0.074 Uiso 1 1 calc R . .
C9 C 0.3815(6) 0.2538(5) 0.0639(5) 0.070(2) Uani 1 1 d . . .
H9A H 0.3625 0.2652 0.0046 0.105 Uiso 1 1 calc R . .
H9B H 0.3274 0.3088 0.0760 0.105 Uiso 1 1 calc R . .
H9C H 0.3659 0.1865 0.1029 0.105 Uiso 1 1 calc R . .
C10 C 0.7913(5) -0.1027(4) 0.1373(4) 0.0402(15) Uani 1 1 d . . .
H10 H 0.7661 -0.1151 0.1965 0.048 Uiso 1 1 calc R . .
C11 C 0.9352(5) -0.1227(5) 0.1396(4) 0.0464(17) Uani 1 1 d . . .
H11A H 0.9617 -0.1051 0.0813 0.070 Uiso 1 1 calc R . .
H11B H 0.9710 -0.1960 0.1752 0.070 Uiso 1 1 calc R . .
H11C H 0.9650 -0.0799 0.1637 0.070 Uiso 1 1 calc R . .
C12 C 0.7456(6) -0.1791(5) 0.1109(4) 0.0507(18) Uani 1 1 d . . .
H12A H 0.6533 -0.1650 0.1081 0.076 Uiso 1 1 calc R . .
H12B H 0.7798 -0.2500 0.1530 0.076 Uiso 1 1 calc R . .
H12C H 0.7743 -0.1715 0.0545 0.076 Uiso 1 1 calc R . .
C13 C 0.5532(5) -0.0110(4) 0.2240(3) 0.0277(13) Uani 1 1 d . . .
C14 C 0.4711(5) -0.0436(4) 0.1742(3) 0.0372(15) Uani 1 1 d . . .
H14A H 0.4785 -0.0063 0.1128 0.056 Uiso 1 1 calc R . .
H14B H 0.3831 -0.0274 0.1871 0.056 Uiso 1 1 calc R . .
H14C H 0.4985 -0.1183 0.1906 0.056 Uiso 1 1 calc R . .
C15 C 0.5429(5) -0.0559(4) 0.3197(3) 0.0255(13) Uani 1 1 d . . .
C16 C 0.4689(5) -0.1233(4) 0.3639(3) 0.0323(14) Uani 1 1 d . . .
H16 H 0.4123 -0.1421 0.3344 0.039 Uiso 1 1 calc R . .
C17 C 0.4784(5) -0.1636(4) 0.4529(4) 0.0403(16) Uani 1 1 d . . .
H17 H 0.4291 -0.2115 0.4847 0.048 Uiso 1 1 calc R . .
C18 C 0.5590(5) -0.1345(4) 0.4952(3) 0.0331(14) Uani 1 1 d . . .
H18 H 0.5667 -0.1624 0.5560 0.040 Uiso 1 1 calc R . .
C19 C 0.6284(5) -0.0636(4) 0.4471(3) 0.0287(13) Uani 1 1 d . . .
C20 C 0.7138(5) -0.0176(4) 0.4788(3) 0.0267(13) Uani 1 1 d . . .
C21 C 0.7497(5) -0.0446(4) 0.5646(3) 0.0361(15) Uani 1 1 d . . .
H21 H 0.7192 -0.0967 0.6099 0.043 Uiso 1 1 calc R . .
C22 C 0.8315(5) 0.0078(5) 0.5803(3) 0.0399(16) Uani 1 1 d . . .
H22 H 0.8583 -0.0092 0.6378 0.048 Uiso 1 1 calc R . .
C23 C 0.8757(5) 0.0843(4) 0.5148(3) 0.0326(14) Uani 1 1 d . . .
H23 H 0.9322 0.1196 0.5267 0.039 Uiso 1 1 calc R . .
C24 C 0.8357(5) 0.1078(4) 0.4319(3) 0.0287(13) Uani 1 1 d . . .
C25 C 0.8663(5) 0.1913(4) 0.3534(3) 0.0253(12) Uani 1 1 d . . .
C26 C 0.9519(5) 0.2530(4) 0.3673(3) 0.0364(15) Uani 1 1 d . . .
H26A H 0.9693 0.3034 0.3118 0.055 Uiso 1 1 calc R . .
H26B H 1.0312 0.2063 0.3978 0.055 Uiso 1 1 calc R . .
H26C H 0.9111 0.2895 0.4012 0.055 Uiso 1 1 calc R . .
C27 C 0.8282(5) 0.2951(4) 0.2053(3) 0.0268(13) Uani 1 1 d . . .
C28 C 0.7672(5) 0.3938(4) 0.1990(3) 0.0301(14) Uani 1 1 d . . .
C29 C 0.7742(5) 0.4795(5) 0.1243(4) 0.0386(15) Uani 1 1 d . . .
H29 H 0.7324 0.5467 0.1185 0.046 Uiso 1 1 calc R . .
C30 C 0.8412(6) 0.4683(5) 0.0582(4) 0.0445(17) Uani 1 1 d . . .
H30 H 0.8470 0.5277 0.0080 0.053 Uiso 1 1 calc R . .
C31 C 0.8989(5) 0.3717(5) 0.0653(3) 0.0393(16) Uani 1 1 d . . .
H31 H 0.9431 0.3651 0.0189 0.047 Uiso 1 1 calc R . .
C32 C 0.8951(5) 0.2826(4) 0.1382(3) 0.0304(14) Uani 1 1 d . . .
C33 C 0.9623(6) 0.1786(5) 0.1453(4) 0.0424(16) Uani 1 1 d . . .
H33 H 0.9165 0.1266 0.1845 0.051 Uiso 1 1 calc R . .
C34 C 1.0962(6) 0.1517(5) 0.1857(4) 0.0577(19) Uani 1 1 d . . .
H34A H 1.1446 0.1995 0.1473 0.087 Uiso 1 1 calc R . .
H34B H 1.1367 0.0806 0.1951 0.087 Uiso 1 1 calc R . .
H34C H 1.0931 0.1577 0.2406 0.087 Uiso 1 1 calc R . .
C35 C 0.9662(6) 0.1686(5) 0.0600(4) 0.0574(19) Uani 1 1 d . . .
H35A H 0.8807 0.1912 0.0322 0.086 Uiso 1 1 calc R . .
H35B H 1.0002 0.0961 0.0701 0.086 Uiso 1 1 calc R . .
H35C H 1.0201 0.2120 0.0229 0.086 Uiso 1 1 calc R . .
C36 C 0.6884(5) 0.4132(4) 0.2673(3) 0.0330(14) Uani 1 1 d . . .
H36 H 0.6924 0.3455 0.3175 0.040 Uiso 1 1 calc R . .
C37 C 0.5513(5) 0.4604(5) 0.2312(4) 0.0480(17) Uani 1 1 d . . .
H37A H 0.5445 0.5310 0.1873 0.072 Uiso 1 1 calc R . .
H37B H 0.4981 0.4625 0.2775 0.072 Uiso 1 1 calc R . .
H37C H 0.5234 0.4182 0.2058 0.072 Uiso 1 1 calc R . .
C38 C 0.7356(6) 0.4861(5) 0.2973(4) 0.0517(18) Uani 1 1 d . . .
H38A H 0.8255 0.4593 0.3157 0.078 Uiso 1 1 calc R . .
H38B H 0.6886 0.4907 0.3453 0.078 Uiso 1 1 calc R . .
H38C H 0.7229 0.5550 0.2501 0.078 Uiso 1 1 calc R . .
C39 C 0.2392(6) 0.4359(5) 0.2266(4) 0.059(2) Uani 1 1 d . . .
H39 H 0.3233 0.3984 0.2185 0.071 Uiso 1 1 calc R . .
Cl3 Cl 0.22514(17) 0.40216(15) 0.33540(11) 0.0655(5) Uani 1 1 d . . .
Cl4 Cl 0.22882(19) 0.57048(17) 0.17289(13) 0.0847(7) Uani 1 1 d . . .
Cl5 Cl 0.1216(2) 0.4031(2) 0.18214(13) 0.0992(8) Uani 1 1 d . . .
C40 C 0.2824(6) 0.6554(5) 0.3609(4) 0.065(2) Uani 1 1 d . . .
H40 H 0.2371 0.6129 0.3432 0.078 Uiso 1 1 calc R . .
Cl6 Cl 0.3137(3) 0.5961(2) 0.46931(16) 0.1566(13) Uani 1 1 d . . .
Cl7 Cl 0.42419(18) 0.66240(16) 0.30941(14) 0.0814(7) Uani 1 1 d . . .
Cl8 Cl 0.18637(16) 0.77840(14) 0.32982(13) 0.0658(5) Uani 1 1 d . . .
C41 C 0.8881(5) 0.6957(5) 0.3783(4) 0.0431(16) Uani 1 1 d . . .
H41 H 0.9016 0.7669 0.3435 0.052 Uiso 1 1 calc R . .
Cl9 Cl 0.72684(16) 0.69815(14) 0.36763(12) 0.0636(5) Uani 1 1 d . . .
Cl10 Cl 0.97562(15) 0.61096(13) 0.33837(12) 0.0590(5) Uani 1 1 d . . .
Cl11 Cl 0.9365(2) 0.66056(18) 0.48383(11) 0.0931(8) Uani 1 1 d . . .

loop_
_atom_site_aniso_label
_atom_site_aniso_U_11
_atom_site_aniso_U_22
_atom_site_aniso_U_33
_atom_site_aniso_U_23
_atom_site_aniso_U_13
_atom_site_aniso_U_12
Ni1 0.0257(4) 0.0271(4) 0.0183(4) -0.0099(3) 0.0044(3) -0.0076(3)
Cl1 0.0294(8) 0.0307(8) 0.0275(7) -0.0134(7) 0.0035(6) -0.0038(7)
Cl2 0.0339(8) 0.0338(9) 0.0244(7) -0.0114(7) 0.0063(6) -0.0032(7)
N1 0.018(2) 0.025(3) 0.020(2) -0.009(2) 0.0041(19) -0.005(2)
N2 0.033(3) 0.019(3) 0.019(2) -0.006(2) 0.007(2) -0.004(2)
N3 0.030(3) 0.023(3) 0.015(2) -0.009(2) 0.0053(19) 0.000(2)
N4 0.021(2) 0.030(3) 0.017(2) -0.010(2) 0.0015(19) -0.004(2)
C1 0.026(3) 0.037(3) 0.023(3) -0.017(3) 0.000(2) -0.012(3)
C2 0.039(4) 0.036(4) 0.025(3) -0.018(3) 0.006(3) -0.012(3)
C3 0.035(4) 0.047(4) 0.032(3) -0.025(3) 0.007(3) -0.006(3)
C4 0.047(4) 0.056(4) 0.018(3) -0.014(3) 0.001(3) -0.016(4)
C5 0.045(4) 0.032(3) 0.019(3) -0.004(3) 0.000(3) -0.011(3)
C6 0.028(3) 0.032(3) 0.027(3) -0.014(3) 0.001(2) -0.007(3)
C7 0.058(4) 0.037(4) 0.017(3) -0.009(3) -0.001(3) 0.003(3)
C8 0.059(4) 0.042(4) 0.048(4) -0.020(3) -0.012(3) -0.007(4)
C9 0.052(5) 0.035(4) 0.109(6) -0.019(4) 0.037(4) -0.008(4)
C10 0.048(4) 0.043(4) 0.031(3) -0.019(3) 0.012(3) -0.003(3)
C11 0.056(4) 0.050(4) 0.036(4) -0.026(3) 0.001(3) 0.001(3)
C12 0.065(5) 0.043(4) 0.051(4) -0.027(4) 0.014(4) -0.011(4)
C13 0.032(3) 0.025(3) 0.026(3) -0.015(3) 0.000(3) 0.003(3)
C14 0.041(4) 0.044(4) 0.035(3) -0.019(3) 0.006(3) -0.019(3)
C15 0.023(3) 0.025(3) 0.027(3) -0.010(3) 0.006(2) -0.006(3)
C16 0.029(3) 0.033(4) 0.038(4) -0.017(3) 0.012(3) -0.009(3)
C17 0.042(4) 0.028(4) 0.046(4) -0.007(3) 0.022(3) -0.015(3)
C18 0.034(3) 0.029(3) 0.026(3) -0.005(3) 0.013(3) -0.001(3)
C19 0.033(3) 0.020(3) 0.023(3) -0.003(3) 0.010(3) 0.002(3)
C20 0.030(3) 0.023(3) 0.025(3) -0.011(3) 0.003(3) 0.002(3)
C21 0.048(4) 0.033(4) 0.019(3) -0.007(3) 0.001(3) 0.001(3)
C22 0.052(4) 0.044(4) 0.020(3) -0.016(3) -0.010(3) 0.005(3)
C23 0.038(4) 0.035(4) 0.024(3) -0.015(3) -0.002(3) 0.000(3)
C24 0.029(3) 0.032(3) 0.032(3) -0.024(3) -0.004(3) 0.004(3)
C25 0.025(3) 0.022(3) 0.028(3) -0.012(3) 0.004(2) 0.000(3)
C26 0.034(3) 0.040(4) 0.035(3) -0.017(3) -0.009(3) -0.005(3)
C27 0.027(3) 0.033(3) 0.025(3) -0.012(3) 0.003(2) -0.015(3)
C28 0.025(3) 0.034(4) 0.031(3) -0.010(3) 0.003(3) -0.014(3)
C29 0.043(4) 0.031(4) 0.039(4) -0.010(3) 0.002(3) -0.011(3)
C30 0.049(4) 0.038(4) 0.042(4) -0.006(3) 0.009(3) -0.023(3)
C31 0.037(4) 0.055(4) 0.028(3) -0.014(3) 0.016(3) -0.024(3)
C32 0.030(3) 0.039(4) 0.026(3) -0.014(3) 0.008(3) -0.014(3)
C33 0.055(4) 0.043(4) 0.034(4) -0.016(3) 0.020(3) -0.022(3)
C34 0.067(5) 0.060(5) 0.043(4) -0.025(4) 0.008(4) 0.000(4)
C35 0.060(5) 0.075(5) 0.058(5) -0.047(4) 0.017(4) -0.020(4)
C36 0.040(4) 0.028(3) 0.031(3) -0.012(3) 0.001(3) -0.007(3)
C37 0.047(4) 0.049(4) 0.048(4) -0.024(3) 0.011(3) -0.003(3)
C38 0.059(5) 0.046(4) 0.050(4) -0.023(4) 0.001(3) -0.006(4)
C39 0.053(4) 0.089(6) 0.053(4) -0.036(4) 0.021(4) -0.041(4)
Cl3 0.0699(13) 0.0818(14) 0.0502(11) -0.0325(10) 0.0128(9) -0.0178(11)
Cl4 0.0836(15) 0.0919(17) 0.0691(14) -0.0148(12) 0.0000(11) -0.0376(13)
Cl5 0.0957(17) 0.176(2) 0.0723(14) -0.0669(16) 0.0365(12) -0.0956(17)
C40 0.044(4) 0.062(5) 0.084(6) -0.024(4) -0.002(4) -0.016(4)
Cl6 0.145(3) 0.167(3) 0.0755(18) 0.0203(18) 0.0008(17) -0.010(2)
Cl7 0.0574(13) 0.0838(15) 0.1305(19) -0.0717(15) 0.0244(12) -0.0170(11)
Cl8 0.0439(11) 0.0638(13) 0.1013(15) -0.0460(12) 0.0068(10) -0.0113(10)
C41 0.053(4) 0.040(4) 0.044(4) -0.020(3) 0.005(3) -0.018(3)
Cl9 0.0455(11) 0.0604(12) 0.0898(14) -0.0371(11) 0.0163(10) -0.0101(9)
Cl10 0.0453(10) 0.0538(11) 0.0898(14) -0.0419(11) 0.0077(10) -0.0102(9)
Cl11 0.134(2) 0.1153(19) 0.0395(11) -0.0260(12) 0.0024(12) -0.0595(16)

loop_
_atom_type_symbol
_atom_type_description
_atom_type_scat_dispersion_real
_atom_type_scat_dispersion_imag
_atom_type_scat_source
C C 0.0033 0.0016 'International Tables Vol C Tables 4.2.6.8 and 6.1.1.4'
H H 0.0000 0.0000 'International Tables Vol C Tables 4.2.6.8 and 6.1.1.4'
N N 0.0061 0.0033 'International Tables Vol C Tables 4.2.6.8 and 6.1.1.4'
Cl Cl 0.1484 0.1585 'International Tables Vol C Tables 4.2.6.8 and 6.1.1.4'
Ni Ni 0.3393 1.1124 'International Tables Vol C Tables 4.2.6.8 and 6.1.1.4'

loop_
_geom_angle_atom_site_label_1
_geom_angle_atom_site_label_2
_geom_angle_atom_site_label_3
_geom_angle
_geom_angle_site_symmetry_1
_geom_angle_site_symmetry_3
_geom_angle_publ_flag
N2 Ni1 N3 78.76(17) . . ?
N2 Ni1 N4 154.62(16) . . ?
N3 Ni1 N4 76.34(16) . . ?
N2 Ni1 N1 76.43(16) . . ?
N3 Ni1 N1 154.73(16) . . ?
N4 Ni1 N1 128.76(15) . . ?
N2 Ni1 Cl2 86.63(12) . . ?
N3 Ni1 Cl2 90.97(12) . . ?
N4 Ni1 Cl2 88.92(11) . . ?
N1 Ni1 Cl2 92.32(11) . . ?
N2 Ni1 Cl1 90.64(12) . . ?
N3 Ni1 Cl1 85.30(12) . . ?
N4 Ni1 Cl1 92.17(11) . . ?
N1 Ni1 Cl1 90.21(11) . . ?
Cl2 Ni1 Cl1 175.75(5) . . ?
C13 N1 C1 118.1(4) . . ?
C13 N1 Ni1 111.7(3) . . ?
C1 N1 Ni1 130.2(3) . . ?
C15 N2 C19 122.1(5) . . ?
C15 N2 Ni1 119.8(3) . . ?
C19 N2 Ni1 117.6(4) . . ?
C24 N3 C20 122.6(5) . . ?
C24 N3 Ni1 119.9(4) . . ?
C20 N3 Ni1 117.2(3) . . ?
C25 N4 C27 118.2(4) . . ?
C25 N4 Ni1 112.0(3) . . ?
C27 N4 Ni1 129.5(3) . . ?
C6 C1 C2 121.9(5) . . ?
C6 C1 N1 118.9(5) . . ?
C2 C1 N1 119.2(5) . . ?
C3 C2 C1 116.7(5) . . ?
C3 C2 C10 118.4(5) . . ?
C1 C2 C10 124.8(5) . . ?
C4 C3 C2 122.0(5) . . ?
C4 C3 H3 119.0 . . ?
C2 C3 H3 119.0 . . ?
C3 C4 C5 120.4(5) . . ?
C3 C4 H4 119.8 . . ?
C5 C4 H4 119.8 . . ?
C4 C5 C6 120.6(5) . . ?
C4 C5 H5 119.7 . . ?
C6 C5 H5 119.7 . . ?
C1 C6 C5 118.5(5) . . ?
C1 C6 C7 121.3(5) . . ?
C5 C6 C7 120.2(5) . . ?
C6 C7 C9 111.2(5) . . ?
C6 C7 C8 114.6(5) . . ?
C9 C7 C8 110.0(5) . . ?
C6 C7 H7 106.9 . . ?
C9 C7 H7 106.9 . . ?
C8 C7 H7 106.9 . . ?
C7 C8 H8A 109.5 . . ?
C7 C8 H8B 109.5 . . ?
H8A C8 H8B 109.5 . . ?
C7 C8 H8C 109.5 . . ?
H8A C8 H8C 109.5 . . ?
H8B C8 H8C 109.5 . . ?
C7 C9 H9A 109.5 . . ?
C7 C9 H9B 109.5 . . ?
H9A C9 H9B 109.5 . . ?
C7 C9 H9C 109.5 . . ?
H9A C9 H9C 109.5 . . ?
H9B C9 H9C 109.5 . . ?
C2 C10 C12 111.5(5) . . ?
C2 C10 C11 111.5(5) . . ?
C12 C10 C11 109.6(5) . . ?
C2 C10 H10 108.1 . . ?
C12 C10 H10 108.1 . . ?
C11 C10 H10 108.1 . . ?
C10 C11 H11A 109.5 . . ?
C10 C11 H11B 109.5 . . ?
H11A C11 H11B 109.5 . . ?
C10 C11 H11C 109.5 . . ?
H11A C11 H11C 109.5 . . ?
H11B C11 H11C 109.5 . . ?
C10 C12 H12A 109.5 . . ?
C10 C12 H12B 109.5 . . ?
H12A C12 H12B 109.5 . . ?
C10 C12 H12C 109.5 . . ?
H12A C12 H12C 109.5 . . ?
H12B C12 H12C 109.5 . . ?
N1 C13 C14 127.4(5) . . ?
N1 C13 C15 117.3(5) . . ?
C14 C13 C15 115.3(5) . . ?
C13 C14 H14A 109.5 . . ?
C13 C14 H14B 109.5 . . ?
H14A C14 H14B 109.5 . . ?
C13 C14 H14C 109.5 . . ?
H14A C14 H14C 109.5 . . ?
H14B C14 H14C 109.5 . . ?
N2 C15 C16 120.5(5) . . ?
N2 C15 C13 113.3(5) . . ?
C16 C15 C13 126.1(5) . . ?
C15 C16 C17 118.6(5) . . ?
C15 C16 H16 120.7 . . ?
C17 C16 H16 120.7 . . ?
C18 C17 C16 120.3(5) . . ?
C18 C17 H17 119.8 . . ?
C16 C17 H17 119.8 . . ?
C17 C18 C19 118.5(5) . . ?
C17 C18 H18 120.8 . . ?
C19 C18 H18 120.8 . . ?
N2 C19 C18 119.9(5) . . ?
N2 C19 C20 112.8(5) . . ?
C18 C19 C20 127.3(5) . . ?
N3 C20 C21 120.2(5) . . ?
N3 C20 C19 113.4(4) . . ?
C21 C20 C19 126.4(5) . . ?
C22 C21 C20 117.0(5) . . ?
C22 C21 H21 121.5 . . ?
C20 C21 H21 121.5 . . ?
C21 C22 C23 122.0(5) . . ?
C21 C22 H22 119.0 . . ?
C23 C22 H22 119.0 . . ?
C24 C23 C22 118.1(5) . . ?
C24 C23 H23 120.9 . . ?
C22 C23 H23 120.9 . . ?
N3 C24 C23 120.1(5) . . ?
N3 C24 C25 113.6(4) . . ?
C23 C24 C25 126.2(5) . . ?
N4 C25 C24 117.4(5) . . ?
N4 C25 C26 126.7(5) . . ?
C24 C25 C26 115.9(5) . . ?
C25 C26 H26A 109.5 . . ?
C25 C26 H26B 109.5 . . ?
H26A C26 H26B 109.5 . . ?
C25 C26 H26C 109.5 . . ?
H26A C26 H26C 109.5 . . ?
H26B C26 H26C 109.5 . . ?
C32 C27 C28 121.3(5) . . ?
C32 C27 N4 118.9(5) . . ?
C28 C27 N4 119.8(5) . . ?
C29 C28 C27 118.3(5) . . ?
C29 C28 C36 117.3(5) . . ?
C27 C28 C36 124.3(5) . . ?
C30 C29 C28 120.9(6) . . ?
C30 C29 H29 119.5 . . ?
C28 C29 H29 119.5 . . ?
C31 C30 C29 119.8(6) . . ?
C31 C30 H30 120.1 . . ?
C29 C30 H30 120.1 . . ?
C30 C31 C32 122.3(6) . . ?
C30 C31 H31 118.9 . . ?
C32 C31 H31 118.9 . . ?
C31 C32 C27 117.4(5) . . ?
C31 C32 C33 121.1(5) . . ?
C27 C32 C33 121.5(5) . . ?
C32 C33 C34 110.2(5) . . ?
C32 C33 C35 113.6(5) . . ?
C34 C33 C35 109.8(5) . . ?
C32 C33 H33 107.7 . . ?
C34 C33 H33 107.7 . . ?
C35 C33 H33 107.7 . . ?
C33 C34 H34A 109.5 . . ?
C33 C34 H34B 109.5 . . ?
H34A C34 H34B 109.5 . . ?
C33 C34 H34C 109.5 . . ?
H34A C34 H34C 109.5 . . ?
H34B C34 H34C 109.5 . . ?
C33 C35 H35A 109.5 . . ?
C33 C35 H35B 109.5 . . ?
H35A C35 H35B 109.5 . . ?
C33 C35 H35C 109.5 . . ?
H35A C35 H35C 109.5 . . ?
H35B C35 H35C 109.5 . . ?
C28 C36 C38 111.9(5) . . ?
C28 C36 C37 109.3(4) . . ?
C38 C36 C37 109.0(5) . . ?
C28 C36 H36 108.8 . . ?
C38 C36 H36 108.8 . . ?
C37 C36 H36 108.8 . . ?
C36 C37 H37A 109.5 . . ?
C36 C37 H37B 109.5 . . ?
H37A C37 H37B 109.5 . . ?
C36 C37 H37C 109.5 . . ?
H37A C37 H37C 109.5 . . ?
H37B C37 H37C 109.5 . . ?
C36 C38 H38A 109.5 . . ?
C36 C38 H38B 109.5 . . ?
H38A C38 H38B 109.5 . . ?
C36 C38 H38C 109.5 . . ?
H38A C38 H38C 109.5 . . ?
H38B C38 H38C 109.5 . . ?
Cl3 C39 Cl5 111.3(3) . . ?
Cl3 C39 Cl4 109.8(4) . . ?
Cl5 C39 Cl4 109.0(4) . . ?
Cl3 C39 H39 108.9 . . ?
Cl5 C39 H39 108.9 . . ?
Cl4 C39 H39 108.9 . . ?
Cl6 C40 Cl8 111.1(4) . . ?
Cl6 C40 Cl7 110.3(4) . . ?
Cl8 C40 Cl7 110.4(4) . . ?
Cl6 C40 H40 108.3 . . ?
Cl8 C40 H40 108.3 . . ?
Cl7 C40 H40 108.3 . . ?
Cl11 C41 Cl10 111.1(3) . . ?
Cl11 C41 Cl9 110.7(3) . . ?
Cl10 C41 Cl9 109.6(3) . . ?
Cl11 C41 H41 108.4 . . ?
Cl10 C41 H41 108.4 . . ?
Cl9 C41 H41 108.4 . . ?

loop_
_geom_bond_atom_site_label_1
_geom_bond_atom_site_label_2
_geom_bond_distance
_geom_bond_site_symmetry_2
_geom_bond_publ_flag
Ni1 N2 1.989(4) . ?
Ni1 N3 1.997(4) . ?
Ni1 N4 2.226(4) . ?
Ni1 N1 2.238(4) . ?
Ni1 Cl2 2.4121(15) . ?
Ni1 Cl1 2.4178(15) . ?
N1 C13 1.271(6) . ?
N1 C1 1.451(6) . ?
N2 C15 1.332(6) . ?
N2 C19 1.344(6) . ?
N3 C24 1.335(6) . ?
N3 C20 1.336(6) . ?
N4 C25 1.288(6) . ?
N4 C27 1.457(6) . ?
C1 C6 1.381(7) . ?
C1 C2 1.412(7) . ?
C2 C3 1.395(7) . ?
C2 C10 1.513(7) . ?
C3 C4 1.358(7) . ?
C3 H3 0.9500 . ?
C4 C5 1.373(7) . ?
C4 H4 0.9500 . ?
C5 C6 1.395(7) . ?
C5 H5 0.9500 . ?
C6 C7 1.503(7) . ?
C7 C9 1.510(8) . ?
C7 C8 1.522(7) . ?
C7 H7 1.0000 . ?
C8 H8A 0.9800 . ?
C8 H8B 0.9800 . ?
C8 H8C 0.9800 . ?
C9 H9A 0.9800 . ?
C9 H9B 0.9800 . ?
C9 H9C 0.9800 . ?
C10 C12 1.527(7) . ?
C10 C11 1.529(7) . ?
C10 H10 1.0000 . ?
C11 H11A 0.9800 . ?
C11 H11B 0.9800 . ?
C11 H11C 0.9800 . ?
C12 H12A 0.9800 . ?
C12 H12B 0.9800 . ?
C12 H12C 0.9800 . ?
C13 C14 1.511(7) . ?
C13 C15 1.512(7) . ?
C14 H14A 0.9800 . ?
C14 H14B 0.9800 . ?
C14 H14C 0.9800 . ?
C15 C16 1.372(7) . ?
C16 C17 1.391(7) . ?
C16 H16 0.9500 . ?
C17 C18 1.379(7) . ?
C17 H17 0.9500 . ?
C18 C19 1.386(7) . ?
C18 H18 0.9500 . ?
C19 C20 1.475(7) . ?
C20 C21 1.399(7) . ?
C21 C22 1.378(7) . ?
C21 H21 0.9500 . ?
C22 C23 1.382(7) . ?
C22 H22 0.9500 . ?
C23 C24 1.376(6) . ?
C23 H23 0.9500 . ?
C24 C25 1.488(7) . ?
C25 C26 1.501(7) . ?
C26 H26A 0.9800 . ?
C26 H26B 0.9800 . ?
C26 H26C 0.9800 . ?
C27 C32 1.404(7) . ?
C27 C28 1.407(7) . ?
C28 C29 1.390(7) . ?
C28 C36 1.522(7) . ?
C29 C30 1.383(7) . ?
C29 H29 0.9500 . ?
C30 C31 1.365(8) . ?
C30 H30 0.9500 . ?
C31 C32 1.392(7) . ?
C31 H31 0.9500 . ?
C32 C33 1.488(8) . ?
C33 C34 1.526(8) . ?
C33 C35 1.528(7) . ?
C33 H33 1.0000 . ?
C34 H34A 0.9800 . ?
C34 H34B 0.9800 . ?
C34 H34C 0.9800 . ?
C35 H35A 0.9800 . ?
C35 H35B 0.9800 . ?
C35 H35C 0.9800 . ?
C36 C38 1.524(7) . ?
C36 C37 1.528(7) . ?
C36 H36 1.0000 . ?
C37 H37A 0.9800 . ?
C37 H37B 0.9800 . ?
C37 H37C 0.9800 . ?
C38 H38A 0.9800 . ?
C38 H38B 0.9800 . ?
C38 H38C 0.9800 . ?
C39 Cl3 1.739(6) . ?
C39 Cl5 1.740(6) . ?
C39 Cl4 1.764(7) . ?
C39 H39 1.0000 . ?
C40 Cl6 1.706(7) . ?
C40 Cl8 1.738(7) . ?
C40 Cl7 1.764(7) . ?
C40 H40 1.0000 . ?
C41 Cl11 1.728(6) . ?
C41 Cl10 1.748(6) . ?
C41 Cl9 1.758(6) . ?
C41 H41 1.0000 . ?

loop_
_geom_torsion_atom_site_label_1
_geom_torsion_atom_site_label_2
_geom_torsion_atom_site_label_3
_geom_torsion_atom_site_label_4
_geom_torsion
_geom_torsion_site_symmetry_1
_geom_torsion_site_symmetry_2
_geom_torsion_site_symmetry_3
_geom_torsion_site_symmetry_4
_geom_torsion_publ_flag
N2 Ni1 N1 C13 9.6(3) . . . . ?
N3 Ni1 N1 C13 20.9(6) . . . . ?
N4 Ni1 N1 C13 -166.8(3) . . . . ?
Cl2 Ni1 N1 C13 -76.3(3) . . . . ?
Cl1 Ni1 N1 C13 100.2(3) . . . . ?
N2 Ni1 N1 C1 -168.7(4) . . . . ?
N3 Ni1 N1 C1 -157.5(4) . . . . ?
N4 Ni1 N1 C1 14.8(5) . . . . ?
Cl2 Ni1 N1 C1 105.3(4) . . . . ?
Cl1 Ni1 N1 C1 -78.1(4) . . . . ?
N3 Ni1 N2 C15 173.7(4) . . . . ?
N4 Ni1 N2 C15 162.4(4) . . . . ?
N1 Ni1 N2 C15 -11.1(4) . . . . ?
Cl2 Ni1 N2 C15 82.1(4) . . . . ?
Cl1 Ni1 N2 C15 -101.2(4) . . . . ?
N3 Ni1 N2 C19 1.4(4) . . . . ?
N4 Ni1 N2 C19 -10.0(6) . . . . ?
N1 Ni1 N2 C19 176.5(4) . . . . ?
Cl2 Ni1 N2 C19 -90.3(4) . . . . ?
Cl1 Ni1 N2 C19 86.5(4) . . . . ?
N2 Ni1 N3 C24 176.7(4) . . . . ?
N4 Ni1 N3 C24 -8.3(4) . . . . ?
N1 Ni1 N3 C24 165.5(3) . . . . ?
Cl2 Ni1 N3 C24 -97.0(4) . . . . ?
Cl1 Ni1 N3 C24 85.1(4) . . . . ?
N2 Ni1 N3 C20 2.3(4) . . . . ?
N4 Ni1 N3 C20 177.3(4) . . . . ?
N1 Ni1 N3 C20 -8.9(6) . . . . ?
Cl2 Ni1 N3 C20 88.6(3) . . . . ?
Cl1 Ni1 N3 C20 -89.3(3) . . . . ?
N2 Ni1 N4 C25 18.0(6) . . . . ?
N3 Ni1 N4 C25 6.5(3) . . . . ?
N1 Ni1 N4 C25 -170.1(3) . . . . ?
Cl2 Ni1 N4 C25 97.8(3) . . . . ?
Cl1 Ni1 N4 C25 -78.1(3) . . . . ?
N2 Ni1 N4 C27 -154.9(4) . . . . ?
N3 Ni1 N4 C27 -166.3(4) . . . . ?
N1 Ni1 N4 C27 17.1(5) . . . . ?
Cl2 Ni1 N4 C27 -75.1(4) . . . . ?
Cl1 Ni1 N4 C27 109.1(4) . . . . ?
C13 N1 C1 C6 106.6(6) . . . . ?
Ni1 N1 C1 C6 -75.1(6) . . . . ?
C13 N1 C1 C2 -74.5(6) . . . . ?
Ni1 N1 C1 C2 103.8(5) . . . . ?
C6 C1 C2 C3 0.6(8) . . . . ?
N1 C1 C2 C3 -178.3(5) . . . . ?
C6 C1 C2 C10 179.2(5) . . . . ?
N1 C1 C2 C10 0.3(8) . . . . ?
C1 C2 C3 C4 -1.3(8) . . . . ?
C10 C2 C3 C4 180.0(5) . . . . ?
C2 C3 C4 C5 1.3(9) . . . . ?
C3 C4 C5 C6 -0.6(9) . . . . ?
C2 C1 C6 C5 0.1(8) . . . . ?
N1 C1 C6 C5 179.0(4) . . . . ?
C2 C1 C6 C7 177.5(5) . . . . ?
N1 C1 C6 C7 -3.6(7) . . . . ?
C4 C5 C6 C1 -0.1(8) . . . . ?
C4 C5 C6 C7 -177.6(5) . . . . ?
C1 C6 C7 C9 -92.3(6) . . . . ?
C5 C6 C7 C9 85.1(7) . . . . ?
C1 C6 C7 C8 142.3(5) . . . . ?
C5 C6 C7 C8 -40.3(7) . . . . ?
C3 C2 C10 C12 -62.2(7) . . . . ?
C1 C2 C10 C12 119.2(6) . . . . ?
C3 C2 C10 C11 60.6(7) . . . . ?
C1 C2 C10 C11 -118.0(6) . . . . ?
C1 N1 C13 C14 -7.6(8) . . . . ?
Ni1 N1 C13 C14 173.8(4) . . . . ?
C1 N1 C13 C15 171.4(4) . . . . ?
Ni1 N1 C13 C15 -7.2(5) . . . . ?
C19 N2 C15 C16 -0.3(8) . . . . ?
Ni1 N2 C15 C16 -172.3(4) . . . . ?
C19 N2 C15 C13 -177.2(4) . . . . ?
Ni1 N2 C15 C13 10.8(6) . . . . ?
N1 C13 C15 N2 -1.3(7) . . . . ?
C14 C13 C15 N2 177.8(4) . . . . ?
N1 C13 C15 C16 -178.0(5) . . . . ?
C14 C13 C15 C16 1.2(8) . . . . ?
N2 C15 C16 C17 -1.5(8) . . . . ?
C13 C15 C16 C17 174.9(5) . . . . ?
C15 C16 C17 C18 1.3(8) . . . . ?
C16 C17 C18 C19 0.8(8) . . . . ?
C15 N2 C19 C18 2.5(7) . . . . ?
Ni1 N2 C19 C18 174.6(4) . . . . ?
C15 N2 C19 C20 -176.5(4) . . . . ?
Ni1 N2 C19 C20 -4.3(6) . . . . ?
C17 C18 C19 N2 -2.6(8) . . . . ?
C17 C18 C19 C20 176.2(5) . . . . ?
C24 N3 C20 C21 1.3(7) . . . . ?
Ni1 N3 C20 C21 175.5(4) . . . . ?
C24 N3 C20 C19 -179.3(4) . . . . ?
Ni1 N3 C20 C19 -5.1(5) . . . . ?
N2 C19 C20 N3 6.0(6) . . . . ?
C18 C19 C20 N3 -172.8(5) . . . . ?
N2 C19 C20 C21 -174.6(5) . . . . ?
C18 C19 C20 C21 6.5(9) . . . . ?
N3 C20 C21 C22 -1.2(8) . . . . ?
C19 C20 C21 C22 179.5(5) . . . . ?
C20 C21 C22 C23 0.5(8) . . . . ?
C21 C22 C23 C24 0.1(8) . . . . ?
C20 N3 C24 C23 -0.6(7) . . . . ?
Ni1 N3 C24 C23 -174.7(4) . . . . ?
C20 N3 C24 C25 -177.2(4) . . . . ?
Ni1 N3 C24 C25 8.7(6) . . . . ?
C22 C23 C24 N3 0.0(8) . . . . ?
C22 C23 C24 C25 176.1(5) . . . . ?
C27 N4 C25 C24 169.5(4) . . . . ?
Ni1 N4 C25 C24 -4.2(5) . . . . ?
C27 N4 C25 C26 -10.9(7) . . . . ?
Ni1 N4 C25 C26 175.4(4) . . . . ?
N3 C24 C25 N4 -2.2(7) . . . . ?
C23 C24 C25 N4 -178.5(5) . . . . ?
N3 C24 C25 C26 178.2(4) . . . . ?
C23 C24 C25 C26 1.8(7) . . . . ?
C25 N4 C27 C32 117.9(5) . . . . ?
Ni1 N4 C27 C32 -69.7(6) . . . . ?
C25 N4 C27 C28 -64.6(6) . . . . ?
Ni1 N4 C27 C28 107.8(5) . . . . ?
C32 C27 C28 C29 0.3(8) . . . . ?
N4 C27 C28 C29 -177.2(4) . . . . ?
C32 C27 C28 C36 177.3(5) . . . . ?
N4 C27 C28 C36 -0.1(7) . . . . ?
C27 C28 C29 C30 -1.1(8) . . . . ?
C36 C28 C29 C30 -178.3(5) . . . . ?
C28 C29 C30 C31 1.6(9) . . . . ?
C29 C30 C31 C32 -1.3(9) . . . . ?
C30 C31 C32 C27 0.5(8) . . . . ?
C30 C31 C32 C33 -178.0(5) . . . . ?
C28 C27 C32 C31 0.0(8) . . . . ?
N4 C27 C32 C31 177.5(4) . . . . ?
C28 C27 C32 C33 178.5(5) . . . . ?
N4 C27 C32 C33 -4.0(7) . . . . ?
C31 C32 C33 C34 90.3(6) . . . . ?
C27 C32 C33 C34 -88.1(6) . . . . ?
C31 C32 C33 C35 -33.4(8) . . . . ?
C27 C32 C33 C35 148.2(5) . . . . ?
C29 C28 C36 C38 -59.0(6) . . . . ?
C27 C28 C36 C38 124.0(6) . . . . ?
C29 C28 C36 C37 61.9(6) . . . . ?
C27 C28 C36 C37 -115.1(6) . . . . ?
